data_7150934
loop_
_publ_author_name
'Pandey, Ganesh'
'Bharadwaj, Kishor Chandra'
'Khan, M. Islam'
'Shashidhara, K. S.'
'Puranik, Vedavati G.'

_publ_section_title
;
 Synthesis of polyhydroxy piperidines and their analogues: a novel
 approach towards selective inhibitors of \a-glucosidase
;
_journal_issue 14
_journal_name_full 'Organic &amp; Biomolecular Chemistry'
_journal_page_first 2587
_journal_page_last 2595
_journal_paper_doi 10.1039/b804278k
_journal_volume 6
_journal_year 2008
_chemical_formula_moiety 'C16 H23 N O4'
_chemical_formula_sum 'C16 H23 N O4'
_chemical_formula_weight 293.35
_chemical_melting_point 426.1(10)
_chemical_name_common diols
_chemical_name_systematic
; 
 ? 
;
_space_group_IT_number 4
_symmetry_cell_setting monoclinic
_symmetry_space_group_name_Hall 'P 2yb'
_symmetry_space_group_name_H-M 'P 1 21 1'
_atom_sites_solution_hydrogens geom
_atom_sites_solution_primary direct
_atom_sites_solution_secondary difmap
_audit_creation_method SHELXL-97
_cell_angle_alpha 90.00
_cell_angle_beta 106.8390(10)
_cell_angle_gamma 90.00
_cell_formula_units_Z 2
_cell_length_a 10.8722(10)
_cell_length_b 5.6676(5)
_cell_length_c 12.9160(12)
_cell_measurement_reflns_used 1672
_cell_measurement_temperature 273(2)
_cell_measurement_theta_max 27.334
_cell_measurement_theta_min 2.908
_cell_volume 761.75(12)
_computing_cell_refinement 'BRUKER SAINT'
_computing_data_collection 'BRUKER SMART'
_computing_data_reduction 'BRUKER SAINT'
_computing_molecular_graphics 'SHELXTL and PLATON'
_computing_publication_material SHELXTL
_computing_structure_refinement 'SHELXL-97 (Sheldrick, 1997)'
_computing_structure_solution 'SHELXS-97 (Sheldrick, 1990)'
_diffrn_ambient_temperature 273(2)
_diffrn_measured_fraction_theta_full 0.988
_diffrn_measured_fraction_theta_max 0.988
_diffrn_measurement_device 'Bruker Smart APEX'
_diffrn_measurement_device_type 'CCD Area Detector'
_diffrn_measurement_method 'Omega Scan'
_diffrn_radiation_monochromator graphite
_diffrn_radiation_source 'fine-focus sealed tube'
_diffrn_radiation_type MoK\a
_diffrn_radiation_wavelength 0.71073
_diffrn_reflns_av_R_equivalents 0.0284
_diffrn_reflns_av_sigmaI/netI 0.0498
_diffrn_reflns_limit_h_max 12
_diffrn_reflns_limit_h_min -12
_diffrn_reflns_limit_k_max 6
_diffrn_reflns_limit_k_min -6
_diffrn_reflns_limit_l_max 13
_diffrn_reflns_limit_l_min -15
_diffrn_reflns_number 3761
_diffrn_reflns_theta_full 25.00
_diffrn_reflns_theta_max 25.00
_diffrn_reflns_theta_min 2.16
_exptl_absorpt_coefficient_mu 0.091
_exptl_absorpt_correction_T_max 0.9957
_exptl_absorpt_correction_T_min 0.9698
_exptl_absorpt_correction_type multi-scan
_exptl_absorpt_process_details 'Bruker SADABS'
_exptl_crystal_colour colourless'
_exptl_crystal_density_diffrn 1.279
_exptl_crystal_density_method 'not measured'
_exptl_crystal_description needle
_exptl_crystal_F_000 316
_exptl_crystal_size_max 0.34
_exptl_crystal_size_mid 0.14
_exptl_crystal_size_min 0.05
_refine_diff_density_max 0.212
_refine_diff_density_min -0.165
_refine_diff_density_rms 0.044
_refine_ls_abs_structure_details 'Flack H D (1983), Acta Cryst. A39, 876-881'
_refine_ls_abs_structure_Flack -1.5(16)
_refine_ls_extinction_method none
_refine_ls_goodness_of_fit_ref 1.143
_refine_ls_hydrogen_treatment riding
_refine_ls_matrix_type full
_refine_ls_number_parameters 194
_refine_ls_number_reflns 2445
_refine_ls_number_restraints 1
_refine_ls_restrained_S_all 1.143
_refine_ls_R_factor_all 0.0532
_refine_ls_R_factor_gt 0.0482
_refine_ls_shift/su_max 0.000
_refine_ls_shift/su_mean 0.000
_refine_ls_structure_factor_coef Fsqd
_refine_ls_weighting_details 'calc w=1/[\s^2^(Fo^2^)+(0.0568P)^2^+0.0627P] where P=(Fo^2^+2Fc^2^)/3'
_refine_ls_weighting_scheme calc
_refine_ls_wR_factor_gt 0.1185
_refine_ls_wR_factor_ref 0.1252
_reflns_number_gt 2252
_reflns_number_total 2445
_reflns_threshold_expression >2sigma(I)
_cod_data_source_file b804278k_a.txt
_cod_data_source_block Compound18a
_cod_depositor_comments
;
The following automatic conversions were performed:

'_chemical_melting_point' value '152-154 degree centigrade' was
changed to '426.1(10)' - it was converted from degrees Celsius(C) to
Kelvins(K), the average value was taken and precision was estimated.

Automatic conversion script
Id: cif_fix_values 1646 2011-03-28 12:23:43Z adriana 
;
_cod_original_sg_symbol_H-M P21
_cod_database_code 7150934

loop_
_symmetry_equiv_pos_as_xyz
'x, y, z'
'-x, y+1/2, -z'

loop_
_atom_site_label
_atom_site_type_symbol
_atom_site_fract_x
_atom_site_fract_y
_atom_site_fract_z
_atom_site_U_iso_or_equiv
_atom_site_adp_type
_atom_site_occupancy
_atom_site_symmetry_multiplicity
_atom_site_calc_flag
_atom_site_refinement_flags
_atom_site_disorder_assembly
_atom_site_disorder_group
O1 O -0.18205(17) 0.2696(4) 0.72335(14) 0.0375(5) Uani 1 1 d . . .
C2 C -0.2458(3) 0.1179(6) 0.6338(2) 0.0393(7) Uani 1 1 d . . .
O3 O -0.15099(18) 0.0603(4) 0.58011(15) 0.0468(6) Uani 1 1 d . . .
C3A C -0.0291(3) 0.1077(5) 0.6580(2) 0.0354(6) Uani 1 1 d . . .
H3A H -0.0088 -0.0190 0.7120 0.042 Uiso 1 1 calc R . .
C4 C 0.0838(3) 0.1471(6) 0.6151(2) 0.0429(7) Uani 1 1 d . . .
H4A H 0.1029 0.0054 0.5806 0.051 Uiso 1 1 calc R . .
H4B H 0.0666 0.2748 0.5629 0.051 Uiso 1 1 calc R . .
N5 N 0.1908(2) 0.2073(4) 0.70958(17) 0.0380(6) Uani 1 1 d . . .
C6 C 0.1652(3) 0.4196(6) 0.7666(2) 0.0378(7) Uani 1 1 d . . .
H6A H 0.1532 0.5534 0.7179 0.045 Uiso 1 1 calc R . .
H6B H 0.2399 0.4516 0.8275 0.045 Uiso 1 1 calc R . .
C7 C 0.0476(3) 0.3976(5) 0.8079(2) 0.0319(6) Uani 1 1 d . . .
C7A C -0.0608(3) 0.3285(5) 0.7089(2) 0.0316(6) Uani 1 1 d . . .
H7A H -0.0736 0.4566 0.6559 0.038 Uiso 1 1 calc R . .
C8 C 0.0690(3) 0.2253(5) 0.9013(2) 0.0398(7) Uani 1 1 d . . .
H8A H 0.0874 0.0706 0.8774 0.048 Uiso 1 1 calc R . .
H8B H 0.1432 0.2752 0.9592 0.048 Uiso 1 1 calc R . .
C9 C -0.2916(3) -0.0963(7) 0.6787(3) 0.0601(9) Uani 1 1 d . . .
H9A H -0.3361 -0.1981 0.6204 0.090 Uiso 1 1 calc R . .
H9B H -0.3489 -0.0502 0.7194 0.090 Uiso 1 1 calc R . .
H9C H -0.2194 -0.1786 0.7252 0.090 Uiso 1 1 calc R . .
C10 C -0.3527(3) 0.2502(8) 0.5551(3) 0.0590(9) Uani 1 1 d . . .
H10A H -0.3183 0.3868 0.5295 0.088 Uiso 1 1 calc R . .
H10B H -0.4149 0.2985 0.5906 0.088 Uiso 1 1 calc R . .
H10C H -0.3931 0.1496 0.4951 0.088 Uiso 1 1 calc R . .
C11 C 0.3099(3) 0.2360(8) 0.6798(2) 0.0519(8) Uani 1 1 d . . .
H11A H 0.3050 0.3814 0.6392 0.062 Uiso 1 1 calc R . .
H11B H 0.3174 0.1069 0.6327 0.062 Uiso 1 1 calc R . .
C12 C 0.4290(3) 0.2423(6) 0.7753(2) 0.0396(6) Uani 1 1 d . . .
C13 C 0.4552(3) 0.0605(6) 0.8504(3) 0.0479(8) Uani 1 1 d . . .
H13 H 0.3969 -0.0628 0.8431 0.058 Uiso 1 1 calc R . .
C14 C 0.5673(3) 0.0593(7) 0.9364(3) 0.0517(8) Uani 1 1 d . . .
H14 H 0.5832 -0.0632 0.9864 0.062 Uiso 1 1 calc R . .
C15 C 0.6544(3) 0.2404(7) 0.9471(3) 0.0523(8) Uani 1 1 d . . .
H15 H 0.7299 0.2398 1.0040 0.063 Uiso 1 1 calc R . .
C16 C 0.6297(3) 0.4213(7) 0.8738(3) 0.0526(8) Uani 1 1 d . . .
H16 H 0.6884 0.5441 0.8813 0.063 Uiso 1 1 calc R . .
C17 C 0.5178(3) 0.4224(6) 0.7887(2) 0.0445(7) Uani 1 1 d . . .
H17 H 0.5021 0.5467 0.7396 0.053 Uiso 1 1 calc R . .
O2 O 0.0229(2) 0.6299(3) 0.84164(14) 0.0422(5) Uani 1 1 d . . .
H2 H 0.0227 0.6261 0.9051 0.063 Uiso 1 1 calc R . .
O4 O -0.0384(2) 0.2091(5) 0.94159(15) 0.0530(6) Uani 1 1 d . . .
H4 H -0.1041 0.1963 0.8909 0.079 Uiso 1 1 calc R . .

loop_
_atom_site_aniso_label
_atom_site_aniso_U_11
_atom_site_aniso_U_22
_atom_site_aniso_U_33
_atom_site_aniso_U_23
_atom_site_aniso_U_13
_atom_site_aniso_U_12
O1 0.0340(10) 0.0437(12) 0.0371(9) -0.0056(9) 0.0138(8) -0.0033(9)
C2 0.0347(15) 0.0432(17) 0.0387(14) -0.0121(13) 0.0086(13) -0.0011(14)
O3 0.0362(11) 0.0614(15) 0.0399(11) -0.0200(10) 0.0064(9) -0.0028(11)
C3A 0.0339(15) 0.0378(16) 0.0317(13) -0.0083(12) 0.0053(12) -0.0010(13)
C4 0.0390(16) 0.0553(19) 0.0344(14) -0.0076(13) 0.0107(13) 0.0014(15)
N5 0.0317(12) 0.0495(16) 0.0326(11) -0.0037(11) 0.0088(9) 0.0015(12)
C6 0.0401(16) 0.0389(16) 0.0326(13) -0.0001(12) 0.0078(12) -0.0047(15)
C7 0.0400(15) 0.0268(14) 0.0285(13) -0.0018(11) 0.0093(12) 0.0001(13)
C7A 0.0365(14) 0.0320(15) 0.0275(12) 0.0043(10) 0.0113(11) 0.0040(12)
C8 0.0514(17) 0.0361(16) 0.0301(13) 0.0042(12) 0.0090(12) 0.0043(15)
C9 0.054(2) 0.052(2) 0.076(2) -0.0089(18) 0.0225(19) -0.0109(19)
C10 0.0480(18) 0.077(3) 0.0454(17) -0.0129(19) 0.0038(14) 0.007(2)
C11 0.0407(16) 0.077(2) 0.0401(15) -0.0036(17) 0.0154(13) 0.0001(19)
C12 0.0319(14) 0.0520(18) 0.0387(14) -0.0032(14) 0.0162(11) 0.0016(15)
C13 0.0421(18) 0.0467(19) 0.0560(18) 0.0003(15) 0.0158(16) -0.0049(15)
C14 0.0454(18) 0.053(2) 0.0552(19) 0.0092(16) 0.0126(16) 0.0062(17)
C15 0.0349(16) 0.068(2) 0.0521(17) -0.0060(18) 0.0091(14) 0.0052(18)
C16 0.0415(18) 0.056(2) 0.062(2) -0.0069(17) 0.0184(17) -0.0126(18)
C17 0.0393(16) 0.0481(18) 0.0481(17) 0.0040(14) 0.0158(14) 0.0010(16)
O2 0.0658(13) 0.0266(10) 0.0350(10) -0.0020(8) 0.0160(10) 0.0016(10)
O4 0.0602(13) 0.0617(15) 0.0388(10) 0.0128(11) 0.0171(10) -0.0032(13)

loop_
_atom_type_symbol
_atom_type_description
_atom_type_scat_dispersion_real
_atom_type_scat_dispersion_imag
_atom_type_scat_source
C C 0.0033 0.0016 'International Tables Vol C Tables 4.2.6.8 and 6.1.1.4'
H H 0.0000 0.0000 'International Tables Vol C Tables 4.2.6.8 and 6.1.1.4'
N N 0.0061 0.0033 'International Tables Vol C Tables 4.2.6.8 and 6.1.1.4'
O O 0.0106 0.0060 'International Tables Vol C Tables 4.2.6.8 and 6.1.1.4'

loop_
_geom_angle_atom_site_label_1
_geom_angle_atom_site_label_2
_geom_angle_atom_site_label_3
_geom_angle
_geom_angle_site_symmetry_1
_geom_angle_site_symmetry_3
_geom_angle_publ_flag
C7A O1 C2 106.39(19) . . ?
O3 C2 O1 106.1(2) . . ?
O3 C2 C9 111.7(3) . . ?
O1 C2 C9 108.1(2) . . ?
O3 C2 C10 108.0(2) . . ?
O1 C2 C10 110.0(3) . . ?
C9 C2 C10 112.8(3) . . ?
C2 O3 C3A 105.32(18) . . ?
O3 C3A C7A 100.4(2) . . ?
O3 C3A C4 117.1(2) . . ?
C7A C3A C4 110.7(3) . . ?
O3 C3A H3A 109.4 . . ?
C7A C3A H3A 109.4 . . ?
C4 C3A H3A 109.4 . . ?
N5 C4 C3A 105.35(19) . . ?
N5 C4 H4A 110.7 . . ?
C3A C4 H4A 110.7 . . ?
N5 C4 H4B 110.7 . . ?
C3A C4 H4B 110.7 . . ?
H4A C4 H4B 108.8 . . ?
C4 N5 C11 111.0(2) . . ?
C4 N5 C6 112.8(2) . . ?
C11 N5 C6 110.5(3) . . ?
N5 C6 C7 113.9(2) . . ?
N5 C6 H6A 108.8 . . ?
C7 C6 H6A 108.8 . . ?
N5 C6 H6B 108.8 . . ?
C7 C6 H6B 108.8 . . ?
H6A C6 H6B 107.7 . . ?
O2 C7 C8 110.4(2) . . ?
O2 C7 C7A 108.9(2) . . ?
C8 C7 C7A 114.0(2) . . ?
O2 C7 C6 106.3(2) . . ?
C8 C7 C6 112.3(2) . . ?
C7A C7 C6 104.6(2) . . ?
O1 C7A C3A 101.6(2) . . ?
O1 C7A C7 118.2(2) . . ?
C3A C7A C7 111.3(2) . . ?
O1 C7A H7A 108.4 . . ?
C3A C7A H7A 108.4 . . ?
C7 C7A H7A 108.4 . . ?
O4 C8 C7 112.5(2) . . ?
O4 C8 H8A 109.1 . . ?
C7 C8 H8A 109.1 . . ?
O4 C8 H8B 109.1 . . ?
C7 C8 H8B 109.1 . . ?
H8A C8 H8B 107.8 . . ?
C2 C9 H9A 109.5 . . ?
C2 C9 H9B 109.5 . . ?
H9A C9 H9B 109.5 . . ?
C2 C9 H9C 109.5 . . ?
H9A C9 H9C 109.5 . . ?
H9B C9 H9C 109.5 . . ?
C2 C10 H10A 109.5 . . ?
C2 C10 H10B 109.5 . . ?
H10A C10 H10B 109.5 . . ?
C2 C10 H10C 109.5 . . ?
H10A C10 H10C 109.5 . . ?
H10B C10 H10C 109.5 . . ?
N5 C11 C12 113.8(2) . . ?
N5 C11 H11A 108.8 . . ?
C12 C11 H11A 108.8 . . ?
N5 C11 H11B 108.8 . . ?
C12 C11 H11B 108.8 . . ?
H11A C11 H11B 107.7 . . ?
C17 C12 C13 117.8(3) . . ?
C17 C12 C11 121.6(3) . . ?
C13 C12 C11 120.6(3) . . ?
C12 C13 C14 121.1(3) . . ?
C12 C13 H13 119.4 . . ?
C14 C13 H13 119.4 . . ?
C15 C14 C13 119.7(3) . . ?
C15 C14 H14 120.2 . . ?
C13 C14 H14 120.2 . . ?
C16 C15 C14 119.9(3) . . ?
C16 C15 H15 120.1 . . ?
C14 C15 H15 120.1 . . ?
C15 C16 C17 120.2(3) . . ?
C15 C16 H16 119.9 . . ?
C17 C16 H16 119.9 . . ?
C12 C17 C16 121.2(3) . . ?
C12 C17 H17 119.4 . . ?
C16 C17 H17 119.4 . . ?
C7 O2 H2 109.5 . . ?
C8 O4 H4 109.5 . . ?

loop_
_geom_bond_atom_site_label_1
_geom_bond_atom_site_label_2
_geom_bond_distance
_geom_bond_site_symmetry_2
_geom_bond_publ_flag
O1 C7A 1.424(3) . ?
O1 C2 1.446(3) . ?
C2 O3 1.437(3) . ?
C2 C9 1.492(5) . ?
C2 C10 1.504(4) . ?
O3 C3A 1.439(3) . ?
C3A C7A 1.500(4) . ?
C3A C4 1.502(4) . ?
C3A H3A 0.9800 . ?
C4 N5 1.461(3) . ?
C4 H4A 0.9700 . ?
C4 H4B 0.9700 . ?
N5 C11 1.463(3) . ?
N5 C6 1.479(4) . ?
C6 C7 1.526(4) . ?
C6 H6A 0.9700 . ?
C6 H6B 0.9700 . ?
C7 O2 1.437(3) . ?
C7 C8 1.516(4) . ?
C7 C7A 1.518(4) . ?
C7A H7A 0.9800 . ?
C8 O4 1.412(3) . ?
C8 H8A 0.9700 . ?
C8 H8B 0.9700 . ?
C9 H9A 0.9600 . ?
C9 H9B 0.9600 . ?
C9 H9C 0.9600 . ?
C10 H10A 0.9600 . ?
C10 H10B 0.9600 . ?
C10 H10C 0.9600 . ?
C11 C12 1.508(4) . ?
C11 H11A 0.9700 . ?
C11 H11B 0.9700 . ?
C12 C17 1.381(5) . ?
C12 C13 1.387(4) . ?
C13 C14 1.391(5) . ?
C13 H13 0.9300 . ?
C14 C15 1.376(5) . ?
C14 H14 0.9300 . ?
C15 C16 1.368(5) . ?
C15 H15 0.9300 . ?
C16 C17 1.384(5) . ?
C16 H16 0.9300 . ?
C17 H17 0.9300 . ?
O2 H2 0.8200 . ?
O4 H4 0.8200 . ?

loop_
_geom_torsion_atom_site_label_1
_geom_torsion_atom_site_label_2
_geom_torsion_atom_site_label_3
_geom_torsion_atom_site_label_4
_geom_torsion
_geom_torsion_site_symmetry_1
_geom_torsion_site_symmetry_2
_geom_torsion_site_symmetry_3
_geom_torsion_site_symmetry_4
_geom_torsion_publ_flag
C7A O1 C2 O3 9.6(3) . . . . ?
C7A O1 C2 C9 129.5(2) . . . . ?
C7A O1 C2 C10 -106.9(3) . . . . ?
O1 C2 O3 C3A 19.4(3) . . . . ?
C9 C2 O3 C3A -98.1(3) . . . . ?
C10 C2 O3 C3A 137.2(3) . . . . ?
C2 O3 C3A C7A -39.0(3) . . . . ?
C2 O3 C3A C4 -158.9(3) . . . . ?
O3 C3A C4 N5 176.0(2) . . . . ?
C7A C3A C4 N5 61.8(3) . . . . ?
C3A C4 N5 C11 176.4(3) . . . . ?
C3A C4 N5 C6 -59.1(3) . . . . ?
C4 N5 C6 C7 59.4(3) . . . . ?
C11 N5 C6 C7 -175.8(2) . . . . ?
N5 C6 C7 O2 -169.2(2) . . . . ?
N5 C6 C7 C8 70.0(3) . . . . ?
N5 C6 C7 C7A -54.1(3) . . . . ?
C2 O1 C7A C3A -33.3(3) . . . . ?
C2 O1 C7A C7 -155.4(2) . . . . ?
O3 C3A C7A O1 44.3(2) . . . . ?
C4 C3A C7A O1 168.7(2) . . . . ?
O3 C3A C7A C7 171.1(2) . . . . ?
C4 C3A C7A C7 -64.6(3) . . . . ?
O2 C7 C7A O1 -73.3(3) . . . . ?
C8 C7 C7A O1 50.4(3) . . . . ?
C6 C7 C7A O1 173.4(2) . . . . ?
O2 C7 C7A C3A 169.7(2) . . . . ?
C8 C7 C7A C3A -66.6(3) . . . . ?
C6 C7 C7A C3A 56.4(3) . . . . ?
O2 C7 C8 O4 60.1(3) . . . . ?
C7A C7 C8 O4 -62.9(3) . . . . ?
C6 C7 C8 O4 178.4(2) . . . . ?
C4 N5 C11 C12 -166.6(3) . . . . ?
C6 N5 C11 C12 67.6(4) . . . . ?
N5 C11 C12 C17 -127.8(3) . . . . ?
N5 C11 C12 C13 54.9(4) . . . . ?
C17 C12 C13 C14 0.0(4) . . . . ?
C11 C12 C13 C14 177.4(3) . . . . ?
C12 C13 C14 C15 -0.5(5) . . . . ?
C13 C14 C15 C16 0.7(5) . . . . ?
C14 C15 C16 C17 -0.3(5) . . . . ?
C13 C12 C17 C16 0.4(4) . . . . ?
C11 C12 C17 C16 -177.0(3) . . . . ?
C15 C16 C17 C12 -0.2(5) . . . . ?

loop_
_cod_related_entry_id
_cod_related_entry_database
_cod_related_entry_code
1 ChemSpider 30653426
